data_7719536
loop_
_publ_author_name
'Ogar, Joseph O.'
'Davies, E. Stephen'
'Almuhana, Asia R. Y.'
'Griffin, Sarah L.'
'Addicoat, Matthew A.'
'Argent, Stephen P.'
'Champness, Neil R.'

_publ_section_title
;
 Perylenediimide-based metal-organic frameworks: structural,
 electrochemical and spectroelectrochemical characterisation.
;
_journal_issue 43
_journal_name_full 'Dalton transactions (Cambridge, England : 2003)'
_journal_page_first 16049
_journal_page_last 16055
_journal_paper_doi 10.1039/d5dt02244d
_journal_volume 54
_journal_year 2025
_chemical_formula_moiety 'C58 H48 N4 O4'
_chemical_formula_sum 'C58 H48 N4 O4'
_chemical_formula_weight 865.00
_space_group_crystal_system monoclinic
_space_group_IT_number 14
_space_group_name_Hall '-P 2ybc'
_space_group_name_H-M_alt 'P 1 21/c 1'
_atom_sites_solution_hydrogens geom
_atom_sites_solution_primary dual
_atom_sites_solution_secondary difmap
_audit_block_doi 10.5517/ccdc.csd.cc2k0b75
_audit_creation_date 2022-06-24
_audit_creation_method
;
Olex2 1.3-alpha
(compiled 2020.11.12 svn.r5f609507 for OlexSys, GUI svn.r6408)
;
_audit_update_record
;
2024-05-07 deposited with the CCDC.	2025-10-02 downloaded from the CCDC.
;
_cell_angle_alpha 90
_cell_angle_beta 98.084(7)
_cell_angle_gamma 90
_cell_formula_units_Z 6
_cell_length_a 10.9703(7)
_cell_length_b 26.1698(12)
_cell_length_c 23.2557(19)
_cell_measurement_reflns_used 4039
_cell_measurement_temperature 100(2)
_cell_measurement_theta_max 24.0410
_cell_measurement_theta_min 1.5030
_cell_volume 6610.1(8)
_computing_cell_refinement 'CrysAlisPro 1.171.39.46 (Rigaku OD, 2018)'
_computing_data_collection 'CrysAlisPro 1.171.39.46 (Rigaku OD, 2018)'
_computing_data_reduction 'CrysAlisPro 1.171.39.46 (Rigaku OD, 2018)'
_computing_molecular_graphics 'Olex2 1.3-alpha (Dolomanov et al., 2009)'
_computing_publication_material 'Olex2 1.3-alpha (Dolomanov et al., 2009)'
_computing_structure_refinement 'SHELXL 2018/3 (Sheldrick, 2015)'
_computing_structure_solution 'SHELXT 2014/5 (Sheldrick, 2014)'
_diffrn_ambient_environment 'N2 gas'
_diffrn_ambient_temperature 100(2)
_diffrn_crystal_treatment 'flash frozen in gaseous N2'
_diffrn_detector 'CCD plate'
_diffrn_detector_area_resol_mean 0.0350
_diffrn_detector_type 'Rigaku Saturn724+'
_diffrn_measured_fraction_theta_full 1.000
_diffrn_measured_fraction_theta_max 1.000
_diffrn_measurement_details
;
List of Runs (angles in degrees, time in seconds):

  # Type    Start    End  Width  t~exp~   \w     \q     \k     \f   Frames
#--------------------------------------------------------------------------
  1  \w   -145.00  25.00   0.20    0.20    --   30.00   0.00   0.00  850
  2  \w   -145.00  25.00   0.20    0.20    --   30.00   0.00 120.00  850
  3  \w   -145.00  25.00   0.20    0.20    --   30.00   0.00 240.00  850
  4  \f      0.00 180.00   0.20    0.20   0.00   0.00   0.00    --   900
  5  \f      0.00  40.00   0.10    0.10   0.00   0.00   0.00    --   400
;
_diffrn_measurement_device 'abstract diffractometer'
_diffrn_measurement_device_type 'dectris-CrysAlisPro-abstract goniometer imported dectris images'
_diffrn_measurement_method '\w and \f scans'
_diffrn_measurement_specimen_support 'MiTeGen micromount'
_diffrn_orient_matrix_type 'CrysAlisPro convention (1999,Acta A55,543-557)'
_diffrn_orient_matrix_UB_11 0.0179879000
_diffrn_orient_matrix_UB_12 -0.0090218000
_diffrn_orient_matrix_UB_13 -0.0253420000
_diffrn_orient_matrix_UB_21 -0.0586290000
_diffrn_orient_matrix_UB_22 -0.0090655000
_diffrn_orient_matrix_UB_23 -0.0086550000
_diffrn_orient_matrix_UB_31 -0.0161422000
_diffrn_orient_matrix_UB_32 0.0230209000
_diffrn_orient_matrix_UB_33 -0.0133300000
_diffrn_radiation_collimation '0.3 x 1.5 Double Pinhole'
_diffrn_radiation_monochromator synchrotron
_diffrn_radiation_probe x-ray
_diffrn_radiation_type synchrotron
_diffrn_radiation_wavelength 0.6889
_diffrn_reflns_av_R_equivalents 0.1434
_diffrn_reflns_av_unetI/netI 0.0856
_diffrn_reflns_Laue_measured_fraction_full 1.000
_diffrn_reflns_Laue_measured_fraction_max 1.000
_diffrn_reflns_limit_h_max 10
_diffrn_reflns_limit_h_min -10
_diffrn_reflns_limit_k_max 26
_diffrn_reflns_limit_k_min -26
_diffrn_reflns_limit_l_max 23
_diffrn_reflns_limit_l_min -23
_diffrn_reflns_number 57797
_diffrn_reflns_point_group_measured_fraction_full 1.000
_diffrn_reflns_point_group_measured_fraction_max 1.000
_diffrn_reflns_theta_full 20.147
_diffrn_reflns_theta_max 20.147
_diffrn_reflns_theta_min 1.508
_diffrn_source synchrotron
_diffrn_source_type 'Undulator, I19, DLS, RAL'
_exptl_absorpt_coefficient_mu 0.077
_exptl_absorpt_correction_T_max 1.00000
_exptl_absorpt_correction_T_min 0.55573
_exptl_absorpt_correction_type multi-scan
_exptl_absorpt_process_details
;
CrysAlisPro 1.171.39.46 (Rigaku Oxford Diffraction, 2018)
Empirical absorption correction using spherical harmonics,
 implemented in SCALE3 ABSPACK scaling algorithm.
;
_exptl_crystal_colour red
_exptl_crystal_colour_primary red
_exptl_crystal_density_diffrn 1.304
_exptl_crystal_description needle
_exptl_crystal_F_000 2736
_exptl_crystal_preparation 'Slow of evaporation of DCM'
_exptl_crystal_recrystallization_method 'Slow of evaporation of DCM'
_exptl_crystal_size_max 0.08
_exptl_crystal_size_mid 0.05
_exptl_crystal_size_min 0.02
_refine_diff_density_max 0.415
_refine_diff_density_min -0.226
_refine_diff_density_rms 0.082
_refine_ls_extinction_method none
_refine_ls_goodness_of_fit_ref 0.999
_refine_ls_hydrogen_treatment constr
_refine_ls_matrix_type full
_refine_ls_number_parameters 922
_refine_ls_number_reflns 6903
_refine_ls_number_restraints 2019
_refine_ls_restrained_S_all 0.904
_refine_ls_R_factor_all 0.1490
_refine_ls_R_factor_gt 0.0925
_refine_ls_shift/su_max 0.000
_refine_ls_shift/su_mean 0.000
_refine_ls_structure_factor_coef Fsqd
_refine_ls_weighting_details 'w=1/[\s^2^(Fo^2^)+(0.1789P)^2^] where P=(Fo^2^+2Fc^2^)/3'
_refine_ls_weighting_scheme calc
_refine_ls_wR_factor_gt 0.2273
_refine_ls_wR_factor_ref 0.2850
_reflns_Friedel_coverage 0.000
_reflns_number_gt 3731
_reflns_number_total 6903
_reflns_threshold_expression 'I > 2\s(I)'
_cod_data_source_file d5dt02244d2.cif
_cod_data_source_block ntjood-5_
_cod_depositor_comments 'Adding full bibliography for 7719536--7719537.cif.'
_cod_database_code 7719536
_nottingham_internal_coll_name NTJOOD
_nottingham_internal_coll_number 17864
_nottingham_internal_coll_client JO/NRC
_nottingham_internal_coll_type custom
_nottingham_internal_coll_frame_method 'fine \w scans'
_nottingham_internal_coll_frame_time 0.2
_nottingham_internal_coll_frame_width 0.01
_nottingham_internal_coll_user pcxjo3/pcxgm5
_nottingham_internal_coll_date 08/10/2018
_nottingham_internal_coll_location DLS
_nottingham_internal_coll_instrument i19-EH1
_nottingham_internal_process_date 30/10/2018
_nottingham_internal_process_user pcxjo3
_nottingham_internal_solution_date 30/10/2018
_nottingham_internal_solution_user pcxjo3
_nottingham_internal_refinement_date 30/05/2022
_nottingham_internal_refinement_user pcxjo3/pczspa
_nottingham_internal_validation_date 30/05/2022
_nottingham_internal_validation_user pczspa
_shelx_shelxl_version_number 2018/3
_chemical_oxdiff_formula 'C87 H75 N6 O6'
_shelx_space_group_comment
;
The symmetry employed for this shelxl refinement is uniquely defined
by the following loop, which should always be used as a source of
symmetry information in preference to the above space-group names.
They are only intended as comments.
;
_shelx_estimated_absorpt_t_max 0.998
_shelx_estimated_absorpt_t_min 0.994
_reflns_odcompleteness_completeness 99.94
_reflns_odcompleteness_iscentric 1
_reflns_odcompleteness_theta 25.50
_olex2_refinement_description
;
1. Fixed Uiso
 At 1.2 times of:
  All C(H) groups
 At 1.5 times of:
  All C(H,H,H) groups
2. Restrained distances
 O25C-C24C \\sim O22C-C21C \\sim O22A-C21A \\sim O25A-C24A \\sim O22B-C21B
\\sim O25B-C24B
 with sigma of 0.02
 N51A-C52A \\sim N51A-C56A \\sim N51B-C56B \\sim N51B-C52B \\sim N51C-C56C
\\sim N51C-C1 \\sim N51C-C52C
 with sigma of 0.02
 C19A-C18A \\sim C13A-C12A \\sim C19B-C18B \\sim C13B-C12B \\sim C19C-C18C
\\sim C13C-C12C
 with sigma of 0.02
 C33B-C32B \\sim C36B-C35B \\sim C36C-C35C \\sim C33C-C32C \\sim C33A-C32A
\\sim C36A-C35A
 with sigma of 0.02
 C16C-C15C \\sim C16A-C15A \\sim C16B-C15B
 with sigma of 0.02
 N23B-C31B \\sim N23A-C31A \\sim N23C-C31C
 with sigma of 0.02
 C41B-C32B \\sim C44B-C36B \\sim C41A-C32A \\sim C44A-C36A \\sim C44C-C36C
\\sim C41C-C32C
 with sigma of 0.02
 C20B-C15B \\sim C15B-C14B \\sim C15A-C14A \\sim C20A-C15A \\sim C20C-C15C
\\sim C15C-C14C
 with sigma of 0.02
 C16A-C11A \\sim C17A-C16A \\sim C16B-C11B \\sim C17B-C16B \\sim C17C-C16C
\\sim C16C-C11C
 with sigma of 0.02
 C36B-C31B \\sim C32B-C31B \\sim C36A-C31A \\sim C32A-C31A \\sim C32C-C31C
\\sim C36C-C31C
 with sigma of 0.02
 C54B-C34B \\sim C54C-C34C \\sim C54A-C34A
 with sigma of 0.02
 C20C-C19C \\sim C14C-C13C \\sim C18B-C17B \\sim C12B-C11B \\sim C12A-C11A
\\sim C18A-C17A
 with sigma of 0.02
 C18A-C17A \\sim C12A-C11A \\sim C18B-C17B \\sim C12B-C11B \\sim C18C-C17C
\\sim C12C-C11C
 with sigma of 0.02
 N23C-C24C \\sim N23C-C21C \\sim C32A-C31A \\sim C36A-C31A \\sim C36B-C31B
\\sim C32B-C31B
 with sigma of 0.02
 C17C-C16C \\sim C16C-C11C \\sim C16A-C11A \\sim C17A-C16A \\sim C16B-C11B
\\sim C17B-C16B
 with sigma of 0.02
 C24B-C14B \\sim C21B-C20B \\sim C24A-C14A \\sim C21A-C20A \\sim C21C-C20C
\\sim C24C-C14C
 with sigma of 0.02
 C54C-C2 \\sim C55C-C54C \\sim C54C-C53C \\sim C55B-C54B \\sim C54B-C53B \\sim
C55A-C54A \\sim C54A-C53A
 with sigma of 0.02
 C56C-C55C \\sim C2-C1 \\sim C53C-C52C \\sim C56B-C55B \\sim C53B-C52B \\sim
C56A-C55A \\sim C53A-C52A
 with sigma of 0.02
 C35A-C34A \\sim C34A-C33A \\sim C35C-C34C \\sim C34C-C33C \\sim C35B-C34B
\\sim C34B-C33B
 with sigma of 0.02
 C42C-C41C \\sim C43C-C41C \\sim C42A-C41A \\sim C43A-C41A \\sim C46B-C44B
\\sim C45B-C44B \\sim C42B-
 C41B \\sim C43B-C41B \\sim C45A-C44A \\sim C46A-C44A \\sim C45C-C44C \\sim
C46C-C44C
 with sigma of 0.02
 C17B-C11A \\sim C17A-C11B
 with sigma of 0.02
 C20A-C19A \\sim C14A-C13A \\sim C20B-C19B \\sim C14B-C13B \\sim C14C-C13C
\\sim C20C-C19C
 with sigma of 0.02
 C20C-C15C \\sim C15C-C14C \\sim C15A-C14A \\sim C20A-C15A \\sim C20B-C15B
\\sim C15B-C14B
 with sigma of 0.02
3. Restrained planarity
 C31A, C32A, C33A, C41A
 with sigma of 0.1
 C15A, C13A, C14A, C24A
 with sigma of 0.1
 C55B, C53B, C54B, C34B
 with sigma of 0.1
 C35B, C34B, C33B, C54B
 with sigma of 0.1
 C15A, C14A, C13A, C12A, C11A, C16A, C17A, C18A, C19A, C20A
 with sigma of 0.1
 C54B, C53B, C52B, N51B, C56B, C55B
 with sigma of 0.1
 N23A, C36A, C31A, C32A
 with sigma of 0.1
 C44B, C36B, C35B, C31B
 with sigma of 0.1
 C35A, C34A, C33A, C54A
 with sigma of 0.1
 C41B, C32B, C31B, C33B
 with sigma of 0.1
 C31B, C32B, C33B, C34B, C35B, C36B
 with sigma of 0.1
 N51A, C52A, C53A, C54A, C55A, C56A
 with sigma of 0.1
 C15A, C20A, C19A, C21A
 with sigma of 0.1
 C24B, C14B, C15B, C20B, C21B, N23B
 with sigma of 0.1
 C31A, N23A, C24A, C21A
 with sigma of 0.1
 C17B, C18B, C19B, C20B, C15B, C16B, C11B, C12B, C13B, C14B
 with sigma of 0.1
 C31A, C32A, C33A, C34A, C35A, C36A
 with sigma of 0.1
 C11B, C16A, C17A, C18A
 with sigma of 0.1
 C36A, C44A, C35A, C31A
 with sigma of 0.1
 C16B, C17B, C18B, C11A
 with sigma of 0.1
 C55A, C53A, C54A, C34A
 with sigma of 0.1
 C17B, C11A, C12A, C16A
 with sigma of 0.1
 C24B, N23B, C21B, C31B
 with sigma of 0.1
 C11B, C17A, C18A, C16A
 with sigma of 0.1
 C12B, C16B, C11B, C17A
 with sigma of 0.1
 C36C, C35C, C31C, C44C
 with sigma of 0.1
 C14C, C13C, C12C, C11C, C16C, C15C, C20C, C19C, C18C, C17C
 with sigma of 0.1
 C21C, C20C, C15C, C19C
 with sigma of 0.1
 C13C, C14C, C24C, C15C
 with sigma of 0.1
 C35C, C36C, C31C, C32C, C33C, C34C
 with sigma of 0.1
 N23C, C31C, C36C, C32C
 with sigma of 0.1
 C21C, N23C, C20C, O22C
 with sigma of 0.1
 C32C, C41C, C31C, C33C
 with sigma of 0.1
 O25C, C24C, N23C, C14C
 with sigma of 0.1
4. Uiso/Uaniso restraints and constraints
All non-hydrogen atoms have similar U: within 2A with sigma of 0.04 and sigma
for terminal atoms of 0.08 within 2A
5. Rigid body (RIGU) restrains
 All non-hydrogen atoms
 with sigma for 1-2 distances of 0.004 and sigma for 1-3 distances of 0.004
6. Others
 Fixed Sof: C1(0.6) H1(0.6) C2(0.6) H2(0.6) C55C(0.4) H55C(0.4) C56C(0.4)
 H56C(0.4)
7.a Ternary CH refined with riding coordinates:
 C41C(H41C), C44C(H44C), C41A(H41A), C44A(H44A), C41B(H41B), C44B(H44B)
7.b Aromatic/amide H refined with riding coordinates:
 C1(H1), C2(H2), C12C(H12C), C13C(H13C), C18C(H18C), C19C(H19C), C33C(H33C),
 C35C(H35C), C52C(H52C), C53C(H53C), C55C(H55C), C56C(H56C), C12A(H12A),
 C13A(H13A), C18A(H18A), C19A(H19A), C33A(H33A), C35A(H35A), C52A(H52A),
 C53A(H53A), C55A(H55A), C56A(H56A), C12B(H12B), C13B(H13B), C18B(H18B),
 C19B(H19B), C33B(H33B), C35B(H35B), C52B(H52B), C53B(H53B), C55B(H55B),
 C56B(H56B)
7.c Idealised Me refined as rotating group:
 C42C(H42G,H42H,H42I), C43C(H43G,H43H,H43I), C45C(H45G,H45H,H45I), C46C(H46G,
 H46H,H46I), C42A(H42A,H42B,H42C), C43A(H43A,H43B,H43C), C45A(H45A,H45B,H45C),
 C46A(H46A,H46B,H46C), C42B(H42D,H42E,H42F), C43B(H43D,H43E,H43F), C45B(H45D,
 H45E,H45F), C46B(H46D,H46E,H46F)
;
_olex2_submission_special_instructions 'No special instructions were received'
_oxdiff_exptl_absorpt_empirical_details
;
Empirical correction (ABSPACK) includes:
- Absorption correction using spherical harmonics
- Frame scaling
;
_oxdiff_exptl_absorpt_empirical_full_max 1.681
_oxdiff_exptl_absorpt_empirical_full_min 0.706

loop_
_space_group_symop_operation_xyz
'x, y, z'
'-x, y+1/2, -z+1/2'
'-x, -y, -z'
'x, -y-1/2, z-1/2'

loop_
_atom_site_label
_atom_site_type_symbol
_atom_site_fract_x
_atom_site_fract_y
_atom_site_fract_z
_atom_site_U_iso_or_equiv
_atom_site_adp_type
_atom_site_occupancy
_atom_site_site_symmetry_order
_atom_site_calc_flag
_atom_site_refinement_flags_posn
_atom_site_refinement_flags_adp
_atom_site_refinement_flags_occupancy
_atom_site_disorder_assembly
_atom_site_disorder_group
C1 C 0.5189(14) 0.8504(5) 0.3052(8) 0.138(5) Uani 0.6 1 d D U P A -1
H1 H 0.582372 0.875113 0.305133 0.166 Uiso 0.6 1 calc R U P A -1
C2 C 0.4153(11) 0.8656(5) 0.3271(7) 0.117(5) Uani 0.6 1 d D U P A -1
H2 H 0.413140 0.897940 0.345564 0.140 Uiso 0.6 1 calc R U P A -1
C11C C -0.4751(5) 1.0168(2) 0.4439(3) 0.0740(16) Uani 1 1 d D U . . .
C12C C -0.4472(5) 1.0323(2) 0.3904(3) 0.0824(18) Uani 1 1 d D U . . .
H12C H -0.490322 1.060488 0.371505 0.099 Uiso 1 1 calc R U . . .
C13C C -0.3576(5) 1.0079(2) 0.3635(3) 0.0823(18) Uani 1 1 d D U . . .
H13C H -0.338352 1.020295 0.327442 0.099 Uiso 1 1 calc R U . . .
C14C C -0.2973(5) 0.9659(2) 0.3888(2) 0.0755(16) Uani 1 1 d D U . . .
C15C C -0.3280(5) 0.9468(2) 0.4413(2) 0.0719(15) Uani 1 1 d D U . . .
C16C C -0.4152(5) 0.9732(2) 0.4705(2) 0.0721(16) Uani 1 1 d D U . . .
C17C C -0.4388(6) 0.9551(2) 0.5245(3) 0.0772(17) Uani 1 1 d D U . . .
C18C C -0.3761(6) 0.9123(2) 0.5493(3) 0.090(2) Uani 1 1 d D U . . .
H18C H -0.388828 0.901446 0.587008 0.108 Uiso 1 1 calc R U . . .
C19C C -0.2946(6) 0.8851(2) 0.5194(3) 0.094(2) Uani 1 1 d D U . . .
H19C H -0.256801 0.854692 0.535405 0.113 Uiso 1 1 calc R U . . .
C20C C -0.2697(5) 0.9029(2) 0.4667(3) 0.0791(17) Uani 1 1 d D U . . .
C21C C -0.1766(6) 0.8759(2) 0.4377(3) 0.0796(17) Uani 1 1 d D U . . .
O22C O -0.1324(4) 0.83492(17) 0.45396(19) 0.0949(14) Uani 1 1 d D U . . .
N23C N -0.1379(4) 0.90121(18) 0.3910(2) 0.0761(13) Uani 1 1 d D U . . .
C24C C -0.1933(5) 0.9433(2) 0.3631(3) 0.0765(17) Uani 1 1 d D U . . .
O25C O -0.1559(4) 0.96162(16) 0.32060(19) 0.0903(13) Uani 1 1 d D U . . .
C31C C -0.0223(5) 0.8827(2) 0.3732(2) 0.0756(16) Uani 1 1 d D U . . .
C32C C -0.0249(5) 0.8442(2) 0.3329(3) 0.0766(16) Uani 1 1 d D U . . .
C33C C 0.0870(6) 0.8289(2) 0.3178(3) 0.0837(18) Uani 1 1 d D U . . .
H33C H 0.088165 0.801905 0.290495 0.100 Uiso 1 1 calc R U . . .
C34C C 0.1967(5) 0.8511(2) 0.3407(3) 0.0778(17) Uani 1 1 d D U . . .
C35C C 0.1952(6) 0.8888(2) 0.3823(3) 0.0848(18) Uani 1 1 d D U . . .
H35C H 0.270775 0.903438 0.399655 0.102 Uiso 1 1 calc R U . . .
C36C C 0.0856(6) 0.9059(2) 0.3994(3) 0.0822(17) Uani 1 1 d D U . . .
C41C C -0.1426(6) 0.8188(2) 0.3066(3) 0.0893(18) Uani 1 1 d D U . . .
H41C H -0.211387 0.835987 0.323041 0.107 Uiso 1 1 calc R U . . .
C42C C -0.1661(7) 0.8254(3) 0.2424(3) 0.121(3) Uani 1 1 d D U . . .
H42G H -0.101939 0.807737 0.224657 0.181 Uiso 1 1 calc R U . . .
H42H H -0.165289 0.861837 0.232858 0.181 Uiso 1 1 calc R U . . .
H42I H -0.246712 0.810871 0.227355 0.181 Uiso 1 1 calc R U . . .
C43C C -0.1437(7) 0.7629(3) 0.3240(4) 0.123(3) Uani 1 1 d D U . . .
H43G H -0.219935 0.746863 0.305484 0.184 Uiso 1 1 calc R U . . .
H43H H -0.138997 0.760299 0.366333 0.184 Uiso 1 1 calc R U . . .
H43I H -0.072844 0.745438 0.311550 0.184 Uiso 1 1 calc R U . . .
C44C C 0.0889(6) 0.9479(3) 0.4445(3) 0.098(2) Uani 1 1 d D U . . .
H44C H 0.003730 0.951064 0.454783 0.117 Uiso 1 1 calc R U . . .
C45C C 0.1733(7) 0.9358(3) 0.5000(3) 0.111(2) Uani 1 1 d D U . . .
H45G H 0.170280 0.963783 0.527761 0.167 Uiso 1 1 calc R U . . .
H45H H 0.257746 0.931782 0.491492 0.167 Uiso 1 1 calc R U . . .
H45I H 0.146471 0.904031 0.516658 0.167 Uiso 1 1 calc R U . . .
C46C C 0.1207(8) 0.9984(3) 0.4195(3) 0.119(3) Uani 1 1 d D U . . .
H46G H 0.204886 0.997119 0.410072 0.179 Uiso 1 1 calc R U . . .
H46H H 0.114504 1.025514 0.448039 0.179 Uiso 1 1 calc R U . . .
H46I H 0.063257 1.005473 0.384191 0.179 Uiso 1 1 calc R U . . .
N51C N 0.5394(7) 0.8052(3) 0.2844(4) 0.139(3) Uani 1 1 d D U . . .
C52C C 0.4342(7) 0.7838(3) 0.2656(3) 0.120(3) Uani 1 1 d D U . . .
H52C H 0.433746 0.757364 0.237562 0.144 Uiso 1 1 calc R U . . .
C53C C 0.3236(7) 0.7965(3) 0.2834(3) 0.120(3) Uani 1 1 d D U . . .
H53C H 0.251130 0.778361 0.268391 0.144 Uiso 1 1 calc R U . . .
C54C C 0.3169(6) 0.8349(3) 0.3223(3) 0.0920(19) Uani 1 1 d D U . . .
C55C C 0.4308(12) 0.8450(6) 0.3581(9) 0.102(5) Uani 0.4 1 d D U P A 1
H55C H 0.432829 0.862955 0.393784 0.122 Uiso 0.4 1 calc R U P A 1
C56C C 0.5409(17) 0.8277(7) 0.3391(8) 0.116(5) Uani 0.4 1 d D U P A 1
H56C H 0.616924 0.831298 0.363965 0.140 Uiso 0.4 1 calc R U P A 1
C11A C 0.3943(5) 0.6449(2) 0.5507(3) 0.0753(16) Uani 1 1 d D U . . .
C12A C 0.3656(5) 0.6266(2) 0.6032(3) 0.0821(18) Uani 1 1 d D U . . .
H12A H 0.403898 0.596263 0.619353 0.099 Uiso 1 1 calc R U . . .
C13A C 0.2818(5) 0.6520(2) 0.6323(3) 0.0853(18) Uani 1 1 d D U . . .
H13A H 0.263148 0.638939 0.668140 0.102 Uiso 1 1 calc R U . . .
C14A C 0.2254(5) 0.6960(2) 0.6098(2) 0.0771(17) Uani 1 1 d D U . . .
C15A C 0.2543(5) 0.7167(2) 0.5582(2) 0.0753(16) Uani 1 1 d D U . . .
C16A C 0.3416(5) 0.6908(2) 0.5277(3) 0.0750(16) Uani 1 1 d D U . . .
C17A C 0.3704(5) 0.7125(2) 0.4758(3) 0.0774(17) Uani 1 1 d D U . . .
C18A C 0.3129(6) 0.7571(2) 0.4543(3) 0.090(2) Uani 1 1 d D U . . .
H18A H 0.332591 0.771382 0.419149 0.109 Uiso 1 1 calc R U . . .
C19A C 0.2264(6) 0.7814(3) 0.4837(3) 0.0899(19) Uani 1 1 d D U . . .
H19A H 0.187281 0.811848 0.468346 0.108 Uiso 1 1 calc R U . . .
C20A C 0.1980(5) 0.7613(2) 0.5347(3) 0.0775(17) Uani 1 1 d D U . . .
C21A C 0.1030(6) 0.7873(2) 0.5644(3) 0.0791(17) Uani 1 1 d D U . . .
O22A O 0.0579(4) 0.82778(17) 0.5486(2) 0.0980(14) Uani 1 1 d D U . . .
N23A N 0.0658(4) 0.76067(18) 0.6115(2) 0.0754(13) Uani 1 1 d D U . . .
C24A C 0.1240(6) 0.7190(2) 0.6377(3) 0.0776(17) Uani 1 1 d D U . . .
O25A O 0.0909(4) 0.70010(17) 0.68013(19) 0.0946(14) Uani 1 1 d D U . . .
C31A C -0.0516(5) 0.7762(2) 0.6284(3) 0.0749(16) Uani 1 1 d D U . . .
C32A C -0.0562(5) 0.8159(2) 0.6675(2) 0.0739(16) Uani 1 1 d D U . . .
C33A C -0.1724(5) 0.8292(2) 0.6801(2) 0.0764(16) Uani 1 1 d D U . . .
H33A H -0.179118 0.856313 0.706698 0.092 Uiso 1 1 calc R U . . .
C34A C -0.2782(5) 0.8046(2) 0.6554(3) 0.0754(16) Uani 1 1 d D U . . .
C35A C -0.2684(6) 0.7649(2) 0.6173(3) 0.0817(17) Uani 1 1 d D U . . .
H35A H -0.340880 0.747868 0.600047 0.098 Uiso 1 1 calc R U . . .
C36A C -0.1550(6) 0.7494(2) 0.6034(3) 0.0794(17) Uani 1 1 d D U . . .
C41A C 0.0567(5) 0.8443(2) 0.6946(3) 0.0796(17) Uani 1 1 d D U . . .
H41A H 0.128731 0.828163 0.679667 0.096 Uiso 1 1 calc R U . . .
C42A C 0.0785(6) 0.8394(3) 0.7600(3) 0.097(2) Uani 1 1 d D U . . .
H42A H 0.005012 0.850675 0.775987 0.145 Uiso 1 1 calc R U . . .
H42B H 0.148895 0.860609 0.775792 0.145 Uiso 1 1 calc R U . . .
H42C H 0.095803 0.803583 0.770644 0.145 Uiso 1 1 calc R U . . .
C43A C 0.0527(6) 0.8997(2) 0.6751(3) 0.103(2) Uani 1 1 d D U . . .
H43A H 0.039702 0.901224 0.632584 0.154 Uiso 1 1 calc R U . . .
H43B H 0.130860 0.916367 0.689939 0.154 Uiso 1 1 calc R U . . .
H43C H -0.014904 0.917311 0.690259 0.154 Uiso 1 1 calc R U . . .
C44A C -0.1509(6) 0.7066(2) 0.5598(3) 0.0868(18) Uani 1 1 d D U . . .
H44A H -0.062384 0.701611 0.555286 0.104 Uiso 1 1 calc R U . . .
C45A C -0.2173(7) 0.7215(3) 0.5003(3) 0.104(2) Uani 1 1 d D U . . .
H45A H -0.304638 0.727278 0.502794 0.156 Uiso 1 1 calc R U . . .
H45B H -0.209004 0.693969 0.472592 0.156 Uiso 1 1 calc R U . . .
H45C H -0.180913 0.752913 0.487248 0.156 Uiso 1 1 calc R U . . .
C46A C -0.1956(7) 0.6566(2) 0.5821(3) 0.110(2) Uani 1 1 d D U . . .
H46A H -0.138522 0.645432 0.615980 0.164 Uiso 1 1 calc R U . . .
H46B H -0.199274 0.630653 0.551503 0.164 Uiso 1 1 calc R U . . .
H46C H -0.277741 0.661402 0.593150 0.164 Uiso 1 1 calc R U . . .
N51A N -0.6320(6) 0.8579(2) 0.6899(3) 0.1019(18) Uani 1 1 d D U . . .
C52A C -0.6188(6) 0.8370(3) 0.6394(4) 0.108(2) Uani 1 1 d D U . . .
H52A H -0.688987 0.835057 0.610438 0.130 Uiso 1 1 calc R U . . .
C53A C -0.5075(6) 0.8176(3) 0.6262(3) 0.104(2) Uani 1 1 d D U . . .
H53A H -0.502978 0.802282 0.589563 0.125 Uiso 1 1 calc R U . . .
C54A C -0.4021(5) 0.8212(2) 0.6682(3) 0.0823(18) Uani 1 1 d D U . . .
C55A C -0.4199(6) 0.8429(3) 0.7184(3) 0.094(2) Uani 1 1 d D U . . .
H55A H -0.352052 0.846469 0.748345 0.113 Uiso 1 1 calc R U . . .
C56A C -0.5350(7) 0.8603(3) 0.7280(3) 0.101(2) Uani 1 1 d D U . . .
H56A H -0.542449 0.874870 0.764733 0.121 Uiso 1 1 calc R U . . .
C11B C 0.4609(5) 0.6861(2) 0.4453(3) 0.0789(17) Uani 1 1 d D U . . .
C12B C 0.4993(6) 0.7070(2) 0.3959(3) 0.0855(19) Uani 1 1 d D U . . .
H12B H 0.463137 0.737940 0.380431 0.103 Uiso 1 1 calc R U . . .
C13B C 0.5896(6) 0.6835(2) 0.3688(3) 0.0868(19) Uani 1 1 d D U . . .
H13B H 0.616669 0.699304 0.336032 0.104 Uiso 1 1 calc R U . . .
C14B C 0.6400(5) 0.6377(2) 0.3889(2) 0.0730(16) Uani 1 1 d D U . . .
C15B C 0.5988(5) 0.6136(2) 0.4370(2) 0.0737(16) Uani 1 1 d D U . . .
C16B C 0.5111(5) 0.6391(2) 0.4675(2) 0.0725(16) Uani 1 1 d D U . . .
C17B C 0.4786(5) 0.6169(2) 0.5178(2) 0.0753(16) Uani 1 1 d D U . . .
C18B C 0.5285(5) 0.5705(2) 0.5363(2) 0.0783(17) Uani 1 1 d D U . . .
H18B H 0.505116 0.555225 0.570206 0.094 Uiso 1 1 calc R U . . .
C19B C 0.6133(5) 0.5452(2) 0.5063(3) 0.0829(18) Uani 1 1 d D U . . .
H19B H 0.646695 0.513196 0.519886 0.099 Uiso 1 1 calc R U . . .
C20B C 0.6476(5) 0.5669(2) 0.4575(3) 0.0758(16) Uani 1 1 d D U . . .
C21B C 0.7425(6) 0.5408(3) 0.4281(3) 0.0820(18) Uani 1 1 d D U . . .
O22B O 0.7813(4) 0.49881(18) 0.4421(2) 0.1038(15) Uani 1 1 d D U . . .
N23B N 0.7886(4) 0.56891(19) 0.3852(2) 0.0777(14) Uani 1 1 d D U . . .
C24B C 0.7421(5) 0.6153(2) 0.3629(3) 0.0793(17) Uani 1 1 d D U . . .
O25B O 0.7913(4) 0.63760(15) 0.32593(19) 0.0852(13) Uani 1 1 d D U . . .
C31B C 0.9070(5) 0.5522(2) 0.3692(3) 0.0768(16) Uani 1 1 d D U . . .
C32B C 0.9118(5) 0.5170(2) 0.3246(3) 0.0766(16) Uani 1 1 d D U . . .
C33B C 1.0278(5) 0.5035(2) 0.3128(3) 0.0826(18) Uani 1 1 d D U . . .
H33B H 1.034660 0.479528 0.282703 0.099 Uiso 1 1 calc R U . . .
C34B C 1.1334(6) 0.5237(2) 0.3434(3) 0.0804(17) Uani 1 1 d D U . . .
C35B C 1.1243(6) 0.5590(2) 0.3872(3) 0.0831(17) Uani 1 1 d D U . . .
H35B H 1.197187 0.572790 0.408454 0.100 Uiso 1 1 calc R U . . .
C36B C 1.0097(6) 0.5745(2) 0.4006(3) 0.0817(17) Uani 1 1 d D U . . .
C41B C 0.7975(6) 0.4944(2) 0.2909(3) 0.0862(18) Uani 1 1 d D U . . .
H41B H 0.735483 0.490863 0.318300 0.103 Uiso 1 1 calc R U . . .
C42B C 0.7411(7) 0.5279(3) 0.2417(3) 0.115(2) Uani 1 1 d D U . . .
H42D H 0.795783 0.529355 0.211853 0.173 Uiso 1 1 calc R U . . .
H42E H 0.729518 0.562468 0.256336 0.173 Uiso 1 1 calc R U . . .
H42F H 0.661219 0.513856 0.224872 0.173 Uiso 1 1 calc R U . . .
C43B C 0.8171(7) 0.4422(3) 0.2671(4) 0.125(3) Uani 1 1 d D U . . .
H43D H 0.737618 0.427781 0.250262 0.187 Uiso 1 1 calc R U . . .
H43E H 0.855383 0.420068 0.298510 0.187 Uiso 1 1 calc R U . . .
H43F H 0.871017 0.444788 0.237031 0.187 Uiso 1 1 calc R U . . .
C44B C 1.0055(6) 0.6139(2) 0.4478(3) 0.0904(18) Uani 1 1 d D U . . .
H44B H 0.916878 0.619434 0.451646 0.108 Uiso 1 1 calc R U . . .
C45B C 1.0693(7) 0.5959(3) 0.5067(3) 0.102(2) Uani 1 1 d D U . . .
H45D H 1.027962 0.565219 0.518481 0.154 Uiso 1 1 calc R U . . .
H45E H 1.065366 0.622942 0.535487 0.154 Uiso 1 1 calc R U . . .
H45F H 1.155583 0.587938 0.503941 0.154 Uiso 1 1 calc R U . . .
C46B C 1.0561(7) 0.6646(2) 0.4303(3) 0.105(2) Uani 1 1 d D U . . .
H46D H 1.143530 0.660721 0.426595 0.157 Uiso 1 1 calc R U . . .
H46E H 1.046798 0.690269 0.460039 0.157 Uiso 1 1 calc R U . . .
H46F H 1.010753 0.675506 0.393025 0.157 Uiso 1 1 calc R U . . .
N51B N 1.4863(5) 0.4721(2) 0.3056(3) 0.1013(18) Uani 1 1 d D U . . .
C52B C 1.3891(6) 0.4417(3) 0.3020(3) 0.100(2) Uani 1 1 d D U . . .
H52B H 1.398655 0.407200 0.290679 0.120 Uiso 1 1 calc R U . . .
C53B C 1.2748(6) 0.4571(3) 0.3138(3) 0.095(2) Uani 1 1 d D U . . .
H53B H 1.208712 0.433305 0.310241 0.114 Uiso 1 1 calc R U . . .
C54B C 1.2560(5) 0.5065(2) 0.3305(3) 0.0827(17) Uani 1 1 d D U . . .
C55B C 1.3570(6) 0.5383(3) 0.3345(3) 0.093(2) Uani 1 1 d D U . . .
H55B H 1.350404 0.573095 0.345215 0.111 Uiso 1 1 calc R U . . .
C56B C 1.4682(6) 0.5188(3) 0.3228(3) 0.095(2) Uani 1 1 d D U . . .
H56B H 1.537094 0.541185 0.327576 0.114 Uiso 1 1 calc R U . . .

loop_
_atom_site_aniso_label
_atom_site_aniso_U_11
_atom_site_aniso_U_22
_atom_site_aniso_U_33
_atom_site_aniso_U_23
_atom_site_aniso_U_13
_atom_site_aniso_U_12
C1 0.110(9) 0.082(8) 0.239(14) 0.019(8) 0.077(10) 0.015(7)
C2 0.087(7) 0.076(9) 0.197(13) 0.008(8) 0.055(8) 0.001(6)
C11C 0.074(4) 0.075(4) 0.079(4) -0.001(3) 0.030(3) 0.003(3)
C12C 0.087(4) 0.083(4) 0.084(4) 0.009(3) 0.035(3) 0.017(3)
C13C 0.079(4) 0.087(4) 0.087(4) 0.002(3) 0.032(3) 0.009(3)
C14C 0.074(4) 0.079(4) 0.080(4) -0.004(3) 0.035(3) 0.004(3)
C15C 0.074(4) 0.072(4) 0.075(4) -0.002(3) 0.028(3) 0.004(3)
C16C 0.074(4) 0.068(4) 0.080(4) -0.002(3) 0.034(3) 0.002(3)
C17C 0.089(4) 0.068(4) 0.081(4) -0.002(3) 0.036(3) 0.008(3)
C18C 0.102(5) 0.082(4) 0.094(5) 0.013(4) 0.047(4) 0.018(4)
C19C 0.109(5) 0.080(4) 0.105(5) 0.017(4) 0.053(4) 0.025(4)
C20C 0.085(4) 0.070(4) 0.090(4) 0.002(3) 0.038(3) 0.011(3)
C21C 0.084(4) 0.082(4) 0.079(4) 0.000(3) 0.031(3) 0.015(3)
O22C 0.100(3) 0.088(3) 0.108(3) 0.009(3) 0.052(3) 0.024(3)
N23C 0.077(3) 0.077(3) 0.081(3) 0.000(3) 0.036(3) 0.009(3)
C24C 0.081(4) 0.071(4) 0.085(4) -0.004(3) 0.035(3) 0.005(3)
O25C 0.098(3) 0.091(3) 0.093(3) 0.006(2) 0.050(3) 0.013(2)
C31C 0.074(4) 0.077(4) 0.082(4) 0.001(3) 0.033(3) 0.008(3)
C32C 0.082(4) 0.070(4) 0.086(4) -0.005(3) 0.041(3) 0.006(3)
C33C 0.080(4) 0.083(4) 0.095(5) 0.000(4) 0.040(4) 0.007(3)
C34C 0.074(4) 0.074(4) 0.093(4) 0.013(3) 0.038(3) 0.010(3)
C35C 0.076(4) 0.087(4) 0.098(5) 0.005(3) 0.034(4) 0.001(3)
C36C 0.077(4) 0.082(4) 0.092(4) -0.001(3) 0.027(3) 0.005(3)
C41C 0.074(4) 0.097(4) 0.104(5) -0.013(4) 0.039(4) 0.004(3)
C42C 0.097(5) 0.153(7) 0.116(5) -0.001(5) 0.029(4) -0.011(5)
C43C 0.107(6) 0.097(5) 0.173(7) 0.002(5) 0.051(5) -0.012(4)
C44C 0.092(5) 0.105(5) 0.103(5) -0.012(4) 0.037(4) 0.002(4)
C45C 0.150(7) 0.092(5) 0.095(5) -0.012(4) 0.027(4) -0.019(5)
C46C 0.164(8) 0.092(5) 0.102(6) -0.007(4) 0.019(5) 0.022(5)
N51C 0.104(5) 0.115(5) 0.218(8) 0.001(5) 0.089(5) 0.007(4)
C52C 0.108(5) 0.145(7) 0.115(6) 0.004(5) 0.047(5) 0.041(5)
C53C 0.080(5) 0.163(7) 0.122(6) -0.030(5) 0.032(4) 0.029(4)
C54C 0.080(4) 0.081(4) 0.124(5) 0.008(4) 0.045(4) 0.009(3)
C55C 0.078(7) 0.047(10) 0.187(14) -0.016(10) 0.046(7) 0.002(8)
C56C 0.078(8) 0.065(11) 0.216(13) 0.003(10) 0.060(10) -0.004(9)
C11A 0.067(4) 0.082(4) 0.080(4) 0.004(3) 0.024(3) 0.003(3)
C12A 0.071(4) 0.093(4) 0.089(4) 0.019(4) 0.035(3) 0.018(3)
C13A 0.082(4) 0.101(5) 0.080(4) 0.016(4) 0.037(3) 0.010(3)
C14A 0.071(4) 0.087(4) 0.078(4) 0.007(3) 0.027(3) 0.007(3)
C15A 0.070(4) 0.081(4) 0.081(4) 0.004(3) 0.028(3) -0.001(3)
C16A 0.066(4) 0.077(4) 0.087(4) 0.005(3) 0.030(3) 0.000(3)
C17A 0.078(4) 0.075(4) 0.086(4) 0.007(3) 0.034(3) 0.007(3)
C18A 0.093(5) 0.083(4) 0.107(5) 0.018(4) 0.050(4) 0.017(3)
C19A 0.096(5) 0.086(4) 0.096(5) 0.012(4) 0.043(4) 0.017(4)
C20A 0.072(4) 0.080(4) 0.087(4) 0.003(3) 0.035(3) 0.003(3)
C21A 0.080(4) 0.078(4) 0.086(4) 0.001(3) 0.034(3) 0.004(3)
O22A 0.100(3) 0.083(3) 0.123(4) 0.015(3) 0.057(3) 0.020(3)
N23A 0.072(3) 0.076(3) 0.085(3) 0.005(3) 0.034(3) 0.004(2)
C24A 0.080(4) 0.081(4) 0.079(4) 0.006(3) 0.033(3) 0.006(3)
O25A 0.093(3) 0.111(3) 0.089(3) 0.019(3) 0.043(3) 0.018(3)
C31A 0.067(4) 0.074(4) 0.091(4) 0.004(3) 0.038(3) 0.006(3)
C32A 0.067(3) 0.078(4) 0.084(4) 0.008(3) 0.037(3) -0.001(3)
C33A 0.077(4) 0.079(4) 0.081(4) -0.001(3) 0.037(3) 0.002(3)
C34A 0.069(4) 0.081(4) 0.081(4) 0.009(3) 0.026(3) 0.006(3)
C35A 0.073(4) 0.088(4) 0.089(4) -0.002(3) 0.030(3) 0.000(3)
C36A 0.073(4) 0.081(4) 0.090(4) 0.000(3) 0.030(3) 0.000(3)
C41A 0.074(4) 0.080(4) 0.093(4) 0.003(3) 0.039(3) 0.000(3)
C42A 0.091(5) 0.105(5) 0.099(4) -0.011(4) 0.031(4) -0.014(4)
C43A 0.096(5) 0.085(4) 0.136(6) 0.005(4) 0.049(4) 0.002(4)
C44A 0.075(4) 0.087(4) 0.103(5) -0.011(4) 0.025(4) 0.001(3)
C45A 0.117(6) 0.101(5) 0.098(5) -0.006(4) 0.035(4) 0.002(4)
C46A 0.138(6) 0.085(5) 0.109(5) -0.004(4) 0.025(5) -0.005(4)
N51A 0.083(4) 0.109(4) 0.122(5) -0.007(4) 0.042(3) -0.013(3)
C52A 0.074(4) 0.111(6) 0.146(6) -0.016(5) 0.035(4) -0.005(4)
C53A 0.073(4) 0.107(5) 0.138(6) -0.024(5) 0.035(4) -0.010(4)
C54A 0.068(4) 0.085(4) 0.100(5) 0.001(4) 0.035(3) 0.003(3)
C55A 0.084(4) 0.108(5) 0.100(5) 0.001(4) 0.045(4) 0.001(4)
C56A 0.080(4) 0.117(6) 0.112(5) -0.002(5) 0.037(4) 0.002(4)
C11B 0.076(4) 0.080(4) 0.088(4) 0.008(3) 0.035(3) 0.009(3)
C12B 0.092(5) 0.090(5) 0.081(4) 0.011(3) 0.038(3) 0.022(3)
C13B 0.095(5) 0.084(4) 0.091(5) 0.011(3) 0.046(4) 0.016(3)
C14B 0.071(4) 0.072(4) 0.081(4) 0.001(3) 0.029(3) 0.004(3)
C15B 0.073(4) 0.070(4) 0.084(4) 0.004(3) 0.032(3) -0.002(3)
C16B 0.072(4) 0.073(4) 0.077(4) 0.001(3) 0.026(3) 0.003(3)
C17B 0.067(4) 0.081(4) 0.083(4) 0.008(3) 0.029(3) 0.006(3)
C18B 0.076(4) 0.081(4) 0.083(4) 0.008(3) 0.029(3) 0.003(3)
C19B 0.088(4) 0.071(4) 0.097(5) 0.008(3) 0.036(4) 0.009(3)
C20B 0.076(4) 0.072(4) 0.084(4) 0.003(3) 0.030(3) 0.007(3)
C21B 0.077(4) 0.080(4) 0.094(5) 0.007(4) 0.029(3) 0.006(3)
O22B 0.115(4) 0.085(3) 0.122(4) 0.019(3) 0.053(3) 0.024(3)
N23B 0.079(3) 0.076(3) 0.085(4) 0.003(3) 0.032(3) 0.009(3)
C24B 0.076(4) 0.077(4) 0.091(5) 0.007(3) 0.030(3) 0.006(3)
O25B 0.083(3) 0.079(3) 0.102(3) 0.008(2) 0.043(2) 0.009(2)
C31B 0.073(4) 0.079(4) 0.084(4) 0.007(3) 0.033(3) 0.004(3)
C32B 0.075(4) 0.076(4) 0.084(4) 0.003(3) 0.030(3) 0.003(3)
C33B 0.072(4) 0.077(4) 0.104(5) 0.002(4) 0.032(3) 0.002(3)
C34B 0.076(4) 0.071(4) 0.099(5) 0.003(3) 0.032(3) 0.008(3)
C35B 0.082(4) 0.075(4) 0.094(5) 0.001(3) 0.019(3) 0.008(3)
C36B 0.075(4) 0.080(4) 0.093(4) -0.001(3) 0.024(3) 0.010(3)
C41B 0.074(4) 0.088(4) 0.102(5) -0.013(4) 0.031(3) -0.005(3)
C42B 0.110(6) 0.111(6) 0.124(6) 0.011(5) 0.014(5) -0.011(4)
C43B 0.111(6) 0.094(5) 0.173(8) -0.028(5) 0.031(5) -0.019(4)
C44B 0.085(4) 0.091(4) 0.098(5) -0.010(4) 0.023(4) 0.009(4)
C45B 0.106(5) 0.107(5) 0.096(5) -0.011(4) 0.021(4) 0.011(4)
C46B 0.112(6) 0.091(5) 0.112(6) -0.010(4) 0.020(4) 0.007(4)
N51B 0.083(4) 0.092(4) 0.137(5) -0.004(4) 0.041(4) 0.005(3)
C52B 0.079(4) 0.091(5) 0.134(6) -0.003(4) 0.026(4) 0.005(3)
C53B 0.082(4) 0.083(4) 0.125(6) -0.003(4) 0.033(4) -0.003(3)
C54B 0.072(4) 0.079(4) 0.101(5) 0.004(4) 0.024(3) 0.003(3)
C55B 0.073(4) 0.087(4) 0.122(5) -0.008(4) 0.026(4) -0.003(3)
C56B 0.073(4) 0.091(4) 0.124(6) 0.000(4) 0.029(4) -0.005(4)

loop_
_atom_type_symbol
_atom_type_description
_atom_type_scat_dispersion_real
_atom_type_scat_dispersion_imag
_atom_type_scat_source
C C 0.0032 0.0015 'International Tables Vol C Tables 4.2.6.8 and 6.1.1.4'
H H 0.0000 0.0000 'International Tables Vol C Tables 4.2.6.8 and 6.1.1.4'
N N 0.0060 0.0030 'International Tables Vol C Tables 4.2.6.8 and 6.1.1.4'
O O 0.0108 0.0057 'International Tables Vol C Tables 4.2.6.8 and 6.1.1.4'

loop_
_citation_id
_citation_doi
_citation_year
1 10.26434/chemrxiv-2024-hgp3w 2024

loop_
_geom_angle_atom_site_label_1
_geom_angle_atom_site_label_2
_geom_angle_atom_site_label_3
_geom_angle
_geom_angle_site_symmetry_1
_geom_angle_site_symmetry_3
_geom_angle_publ_flag
C2 C1 H1 116.7 . . ?
C2 C1 C55C 32.4(8) . . ?
N51C C1 H1 116.7 . . ?
N51C C1 C2 126.5(14) . . ?
N51C C1 C55C 110.0(11) . . ?
C55C C1 H1 123.9 . . ?
C56C C1 H1 108.3 . . ?
C56C C1 C2 90.1(18) . . ?
C56C C1 N51C 73.5(10) . . ?
C56C C1 C55C 57.7(14) . . ?
C1 C2 H2 120.1 . . ?
C1 C2 C56C 35.9(9) . . ?
C54C C2 C1 119.7(13) . . ?
C54C C2 H2 120.1 . . ?
C54C C2 C56C 106.8(10) . . ?
C55C C2 C1 93(2) . . ?
C55C C2 H2 100.6 . . ?
C55C C2 C54C 76.4(11) . . ?
C55C C2 C56C 57.0(15) . . ?
C56C C2 H2 121.3 . . ?
C12C C11C C16C 118.7(5) . . ?
C12C C11C C17C 122.8(6) . 3_476 ?
C16C C11C C17C 118.4(5) . 3_476 ?
C11C C12C H12C 119.0 . . ?
C11C C12C C13C 122.0(6) . . ?
C13C C12C H12C 119.0 . . ?
C12C C13C H13C 119.9 . . ?
C14C C13C C12C 120.2(6) . . ?
C14C C13C H13C 119.9 . . ?
C13C C14C C15C 119.9(5) . . ?
C13C C14C C24C 120.0(5) . . ?
C15C C14C C24C 119.9(6) . . ?
C14C C15C C16C 120.0(5) . . ?
C20C C15C C14C 120.5(5) . . ?
C20C C15C C16C 119.5(5) . . ?
C11C C16C C15C 119.0(5) . . ?
C17C C16C C11C 122.0(5) . . ?
C17C C16C C15C 119.0(5) . . ?
C16C C17C C11C 119.5(5) . 3_476 ?
C18C C17C C11C 120.5(5) . 3_476 ?
C18C C17C C16C 119.9(5) . . ?
C17C C18C H18C 119.6 . . ?
C17C C18C C19C 120.9(6) . . ?
C19C C18C H18C 119.6 . . ?
C18C C19C H19C 120.3 . . ?
C20C C19C C18C 119.5(6) . . ?
C20C C19C H19C 120.3 . . ?
C15C C20C C21C 120.1(5) . . ?
C19C C20C C15C 121.1(5) . . ?
C19C C20C C21C 118.8(6) . . ?
O22C C21C C20C 123.3(6) . . ?
O22C C21C N23C 120.7(5) . . ?
N23C C21C C20C 115.9(5) . . ?
C21C N23C C31C 115.7(5) . . ?
C24C N23C C21C 125.9(5) . . ?
C24C N23C C31C 118.3(5) . . ?
N23C C24C C14C 116.4(5) . . ?
O25C C24C C14C 122.2(6) . . ?
O25C C24C N23C 121.3(5) . . ?
C32C C31C N23C 119.9(5) . . ?
C32C C31C C36C 123.5(5) . . ?
C36C C31C N23C 116.6(5) . . ?
C31C C32C C33C 116.9(6) . . ?
C31C C32C C41C 122.4(5) . . ?
C33C C32C C41C 120.7(6) . . ?
C32C C33C H33C 118.7 . . ?
C34C C33C C32C 122.6(6) . . ?
C34C C33C H33C 118.7 . . ?
C33C C34C C35C 118.5(5) . . ?
C33C C34C C54C 121.6(6) . . ?
C35C C34C C54C 119.8(6) . . ?
C34C C35C H35C 119.2 . . ?
C34C C35C C36C 121.6(6) . . ?
C36C C35C H35C 119.2 . . ?
C31C C36C C44C 123.7(6) . . ?
C35C C36C C31C 116.9(6) . . ?
C35C C36C C44C 119.5(6) . . ?
C32C C41C H41C 107.3 . . ?
C32C C41C C43C 110.9(6) . . ?
C42C C41C C32C 112.0(5) . . ?
C42C C41C H41C 107.3 . . ?
C42C C41C C43C 111.9(6) . . ?
C43C C41C H41C 107.3 . . ?
C41C C42C H42G 109.5 . . ?
C41C C42C H42H 109.5 . . ?
C41C C42C H42I 109.5 . . ?
H42G C42C H42H 109.5 . . ?
H42G C42C H42I 109.5 . . ?
H42H C42C H42I 109.5 . . ?
C41C C43C H43G 109.5 . . ?
C41C C43C H43H 109.5 . . ?
C41C C43C H43I 109.5 . . ?
H43G C43C H43H 109.5 . . ?
H43G C43C H43I 109.5 . . ?
H43H C43C H43I 109.5 . . ?
C36C C44C H44C 107.1 . . ?
C45C C44C C36C 113.0(6) . . ?
C45C C44C H44C 107.1 . . ?
C46C C44C C36C 110.7(5) . . ?
C46C C44C H44C 107.1 . . ?
C46C C44C C45C 111.5(6) . . ?
C44C C45C H45G 109.5 . . ?
C44C C45C H45H 109.5 . . ?
C44C C45C H45I 109.5 . . ?
H45G C45C H45H 109.5 . . ?
H45G C45C H45I 109.5 . . ?
H45H C45C H45I 109.5 . . ?
C44C C46C H46G 109.5 . . ?
C44C C46C H46H 109.5 . . ?
C44C C46C H46I 109.5 . . ?
H46G C46C H46H 109.5 . . ?
H46G C46C H46I 109.5 . . ?
H46H C46C H46I 109.5 . . ?
C1 N51C C56C 42.7(9) . . ?
C52C N51C C1 108.9(10) . . ?
C52C N51C C56C 112.5(10) . . ?
N51C C52C H52C 117.6 . . ?
N51C C52C C53C 124.9(8) . . ?
C53C C52C H52C 117.6 . . ?
C52C C53C H53C 119.6 . . ?
C54C C53C C52C 120.7(8) . . ?
C54C C53C H53C 119.6 . . ?
C2 C54C C34C 122.4(8) . . ?
C2 C54C C53C 112.4(9) . . ?
C2 C54C C55C 37.8(8) . . ?
C53C C54C C34C 121.9(6) . . ?
C53C C54C C55C 113.7(9) . . ?
C55C C54C C34C 120.8(9) . . ?
C1 C55C H55C 130.9 . . ?
C2 C55C C1 54.7(16) . . ?
C2 C55C C54C 65.8(11) . . ?
C2 C55C H55C 112.5 . . ?
C2 C55C C56C 91(2) . . ?
C54C C55C C1 97.7(13) . . ?
C54C C55C H55C 120.9 . . ?
C56C C55C C1 36.2(10) . . ?
C56C C55C C54C 118.2(17) . . ?
C56C C55C H55C 120.9 . . ?
C1 C56C C2 54.0(13) . . ?
C1 C56C N51C 63.8(11) . . ?
C1 C56C C55C 86(2) . . ?
C1 C56C H56C 121.2 . . ?
C2 C56C H56C 131.9 . . ?
N51C C56C C2 101.0(13) . . ?
N51C C56C C55C 121.1(17) . . ?
N51C C56C H56C 119.5 . . ?
C55C C56C C2 32.1(10) . . ?
C55C C56C H56C 119.5 . . ?
C12A C11A C16A 119.8(5) . . ?
C12A C11A C17B 121.4(5) . . ?
C16A C11A C17B 118.8(5) . . ?
C11A C12A H12A 119.6 . . ?
C13A C12A C11A 120.8(6) . . ?
C13A C12A H12A 119.6 . . ?
C12A C13A H13A 119.6 . . ?
C14A C13A C12A 120.7(6) . . ?
C14A C13A H13A 119.6 . . ?
C13A C14A C15A 120.5(5) . . ?
C13A C14A C24A 119.8(5) . . ?
C15A C14A C24A 119.4(6) . . ?
C14A C15A C16A 119.3(5) . . ?
C14A C15A C20A 121.4(5) . . ?
C20A C15A C16A 119.3(5) . . ?
C11A C16A C15A 118.8(5) . . ?
C11A C16A C17A 122.7(5) . . ?
C17A C16A C15A 118.5(5) . . ?
C16A C17A C11B 118.1(5) . . ?
C18A C17A C16A 120.1(5) . . ?
C18A C17A C11B 121.7(5) . . ?
C17A C18A H18A 119.6 . . ?
C17A C18A C19A 120.8(6) . . ?
C19A C18A H18A 119.6 . . ?
C18A C19A H19A 120.0 . . ?
C20A C19A C18A 120.0(6) . . ?
C20A C19A H19A 120.0 . . ?
C15A C20A C21A 119.9(5) . . ?
C19A C20A C15A 121.1(5) . . ?
C19A C20A C21A 118.9(6) . . ?
O22A C21A C20A 122.8(6) . . ?
O22A C21A N23A 121.5(5) . . ?
N23A C21A C20A 115.6(5) . . ?
C21A N23A C31A 115.9(5) . . ?
C24A N23A C21A 125.2(5) . . ?
C24A N23A C31A 118.6(5) . . ?
N23A C24A C14A 117.4(5) . . ?
O25A C24A C14A 121.2(6) . . ?
O25A C24A N23A 121.2(5) . . ?
C32A C31A N23A 120.1(5) . . ?
C32A C31A C36A 123.4(5) . . ?
C36A C31A N23A 116.5(5) . . ?
C31A C32A C33A 116.4(5) . . ?
C31A C32A C41A 122.7(5) . . ?
C33A C32A C41A 120.9(5) . . ?
C32A C33A H33A 118.8 . . ?
C34A C33A C32A 122.4(6) . . ?
C34A C33A H33A 118.8 . . ?
C33A C34A C54A 121.1(6) . . ?
C35A C34A C33A 118.8(5) . . ?
C35A C34A C54A 120.0(6) . . ?
C34A C35A H35A 119.3 . . ?
C34A C35A C36A 121.5(6) . . ?
C36A C35A H35A 119.3 . . ?
C31A C36A C44A 123.6(5) . . ?
C35A C36A C31A 117.4(6) . . ?
C35A C36A C44A 118.9(6) . . ?
C32A C41A H41A 106.9 . . ?
C32A C41A C42A 112.5(5) . . ?
C32A C41A C43A 111.1(5) . . ?
C42A C41A H41A 106.9 . . ?
C42A C41A C43A 112.0(6) . . ?
C43A C41A H41A 106.9 . . ?
C41A C42A H42A 109.5 . . ?
C41A C42A H42B 109.5 . . ?
C41A C42A H42C 109.5 . . ?
H42A C42A H42B 109.5 . . ?
H42A C42A H42C 109.5 . . ?
H42B C42A H42C 109.5 . . ?
C41A C43A H43A 109.5 . . ?
C41A C43A H43B 109.5 . . ?
C41A C43A H43C 109.5 . . ?
H43A C43A H43B 109.5 . . ?
H43A C43A H43C 109.5 . . ?
H43B C43A H43C 109.5 . . ?
C36A C44A H44A 106.7 . . ?
C36A C44A C45A 111.3(5) . . ?
C45A C44A H44A 106.7 . . ?
C46A C44A C36A 111.6(5) . . ?
C46A C44A H44A 106.7 . . ?
C46A C44A C45A 113.4(6) . . ?
C44A C45A H45A 109.5 . . ?
C44A C45A H45B 109.5 . . ?
C44A C45A H45C 109.5 . . ?
H45A C45A H45B 109.5 . . ?
H45A C45A H45C 109.5 . . ?
H45B C45A H45C 109.5 . . ?
C44A C46A H46A 109.5 . . ?
C44A C46A H46B 109.5 . . ?
C44A C46A H46C 109.5 . . ?
H46A C46A H46B 109.5 . . ?
H46A C46A H46C 109.5 . . ?
H46B C46A H46C 109.5 . . ?
C56A N51A C52A 116.6(7) . . ?
N51A C52A H52A 118.2 . . ?
N51A C52A C53A 123.6(7) . . ?
C53A C52A H52A 118.2 . . ?
C52A C53A H53A 120.5 . . ?
C52A C53A C54A 118.9(7) . . ?
C54A C53A H53A 120.5 . . ?
C53A C54A C34A 121.7(6) . . ?
C55A C54A C34A 123.0(6) . . ?
C55A C54A C53A 115.2(6) . . ?
C54A C55A H55A 119.1 . . ?
C54A C55A C56A 121.8(7) . . ?
C56A C55A H55A 119.1 . . ?
N51A C56A C55A 123.8(7) . . ?
N51A C56A H56A 118.1 . . ?
C55A C56A H56A 118.1 . . ?
C12B C11B C17A 121.1(5) . . ?
C12B C11B C16B 119.7(5) . . ?
C16B C11B C17A 119.2(5) . . ?
C11B C12B H12B 119.3 . . ?
C11B C12B C13B 121.3(6) . . ?
C13B C12B H12B 119.3 . . ?
C12B C13B H13B 119.7 . . ?
C14B C13B C12B 120.6(6) . . ?
C14B C13B H13B 119.7 . . ?
C13B C14B C15B 120.1(5) . . ?
C13B C14B C24B 120.1(5) . . ?
C15B C14B C24B 119.6(5) . . ?
C14B C15B C16B 119.5(5) . . ?
C20B C15B C14B 120.9(5) . . ?
C20B C15B C16B 119.4(5) . . ?
C11B C16B C15B 118.6(5) . . ?
C17B C16B C11B 122.3(5) . . ?
C17B C16B C15B 119.1(5) . . ?
C16B C17B C11A 118.7(5) . . ?
C18B C17B C11A 121.7(5) . . ?
C18B C17B C16B 119.5(5) . . ?
C17B C18B H18B 119.3 . . ?
C17B C18B C19B 121.5(6) . . ?
C19B C18B H18B 119.3 . . ?
C18B C19B H19B 120.1 . . ?
C20B C19B C18B 119.7(6) . . ?
C20B C19B H19B 120.1 . . ?
C15B C20B C21B 120.4(5) . . ?
C19B C20B C15B 120.7(5) . . ?
C19B C20B C21B 118.8(6) . . ?
O22B C21B C20B 122.4(6) . . ?
O22B C21B N23B 121.7(6) . . ?
N23B C21B C20B 115.8(6) . . ?
C21B N23B C31B 116.7(5) . . ?
C24B N23B C21B 125.4(5) . . ?
C24B N23B C31B 117.2(5) . . ?
N23B C24B C14B 117.2(5) . . ?
O25B C24B C14B 122.4(6) . . ?
O25B C24B N23B 120.2(5) . . ?
C32B C31B N23B 120.8(5) . . ?
C36B C31B N23B 115.2(5) . . ?
C36B C31B C32B 124.0(5) . . ?
C31B C32B C41B 122.2(5) . . ?
C33B C32B C31B 116.6(6) . . ?
C33B C32B C41B 121.2(6) . . ?
C32B C33B H33B 119.0 . . ?
C34B C33B C32B 121.9(6) . . ?
C34B C33B H33B 119.0 . . ?
C33B C34B C35B 119.5(6) . . ?
C33B C34B C54B 119.9(6) . . ?
C35B C34B C54B 120.6(6) . . ?
C34B C35B H35B 119.5 . . ?
C34B C35B C36B 121.0(6) . . ?
C36B C35B H35B 119.5 . . ?
C31B C36B C35B 116.9(6) . . ?
C31B C36B C44B 124.4(6) . . ?
C35B C36B C44B 118.7(6) . . ?
C32B C41B H41B 107.2 . . ?
C42B C41B C32B 113.1(5) . . ?
C42B C41B H41B 107.2 . . ?
C43B C41B C32B 113.4(6) . . ?
C43B C41B H41B 107.2 . . ?
C43B C41B C42B 108.4(6) . . ?
C41B C42B H42D 109.5 . . ?
C41B C42B H42E 109.5 . . ?
C41B C42B H42F 109.5 . . ?
H42D C42B H42E 109.5 . . ?
H42D C42B H42F 109.5 . . ?
H42E C42B H42F 109.5 . . ?
C41B C43B H43D 109.5 . . ?
C41B C43B H43E 109.5 . . ?
C41B C43B H43F 109.5 . . ?
H43D C43B H43E 109.5 . . ?
H43D C43B H43F 109.5 . . ?
H43E C43B H43F 109.5 . . ?
C36B C44B H44B 107.1 . . ?
C36B C44B C45B 112.7(5) . . ?
C36B C44B C46B 110.7(5) . . ?
C45B C44B H44B 107.1 . . ?
C46B C44B H44B 107.1 . . ?
C46B C44B C45B 111.9(6) . . ?
C44B C45B H45D 109.5 . . ?
C44B C45B H45E 109.5 . . ?
C44B C45B H45F 109.5 . . ?
H45D C45B H45E 109.5 . . ?
H45D C45B H45F 109.5 . . ?
H45E C45B H45F 109.5 . . ?
C44B C46B H46D 109.5 . . ?
C44B C46B H46E 109.5 . . ?
C44B C46B H46F 109.5 . . ?
H46D C46B H46E 109.5 . . ?
H46D C46B H46F 109.5 . . ?
H46E C46B H46F 109.5 . . ?
C56B N51B C52B 115.2(6) . . ?
N51B C52B H52B 118.1 . . ?
N51B C52B C53B 123.9(7) . . ?
C53B C52B H52B 118.1 . . ?
C52B C53B H53B 119.8 . . ?
C54B C53B C52B 120.5(6) . . ?
C54B C53B H53B 119.8 . . ?
C53B C54B C34B 121.2(6) . . ?
C53B C54B C55B 115.8(6) . . ?
C55B C54B C34B 123.0(6) . . ?
C54B C55B H55B 120.4 . . ?
C54B C55B C56B 119.1(6) . . ?
C56B C55B H55B 120.4 . . ?
N51B C56B C55B 125.4(6) . . ?
N51B C56B H56B 117.3 . . ?
C55B C56B H56B 117.3 . . ?

loop_
_geom_bond_atom_site_label_1
_geom_bond_atom_site_label_2
_geom_bond_distance
_geom_bond_site_symmetry_2
_geom_bond_publ_flag
C1 H1 0.9500 . ?
C1 C2 1.368(12) . ?
C1 N51C 1.310(11) . ?
C1 C55C 1.67(3) . ?
C1 C56C 0.99(2) . ?
C2 H2 0.9500 . ?
C2 C54C 1.339(11) . ?
C2 C55C 0.90(2) . ?
C2 C56C 1.69(3) . ?
C11C C12C 1.383(7) . ?
C11C C16C 1.417(7) . ?
C11C C17C 1.471(8) 3_476 ?
C12C H12C 0.9500 . ?
C12C C13C 1.393(7) . ?
C13C H13C 0.9500 . ?
C13C C14C 1.371(7) . ?
C14C C15C 1.405(7) . ?
C14C C24C 1.484(7) . ?
C15C C16C 1.426(7) . ?
C15C C20C 1.403(7) . ?
C16C C17C 1.401(7) . ?
C17C C18C 1.396(7) . ?
C18C H18C 0.9500 . ?
C18C C19C 1.402(7) . ?
C19C H19C 0.9500 . ?
C19C C20C 1.372(7) . ?
C20C C21C 1.480(7) . ?
C21C O22C 1.217(6) . ?
C21C N23C 1.388(7) . ?
N23C C24C 1.374(7) . ?
N23C C31C 1.470(7) . ?
C24C O25C 1.222(6) . ?
C31C C32C 1.374(7) . ?
C31C C36C 1.392(7) . ?
C32C C33C 1.383(7) . ?
C32C C41C 1.504(8) . ?
C33C H33C 0.9500 . ?
C33C C34C 1.374(7) . ?
C34C C35C 1.385(7) . ?
C34C C54C 1.505(8) . ?
C35C H35C 0.9500 . ?
C35C C36C 1.391(7) . ?
C36C C44C 1.517(8) . ?
C41C H41C 1.0000 . ?
C41C C42C 1.490(8) . ?
C41C C43C 1.518(8) . ?
C42C H42G 0.9800 . ?
C42C H42H 0.9800 . ?
C42C H42I 0.9800 . ?
C43C H43G 0.9800 . ?
C43C H43H 0.9800 . ?
C43C H43I 0.9800 . ?
C44C H44C 1.0000 . ?
C44C C45C 1.512(8) . ?
C44C C46C 1.505(8) . ?
C45C H45G 0.9800 . ?
C45C H45H 0.9800 . ?
C45C H45I 0.9800 . ?
C46C H46G 0.9800 . ?
C46C H46H 0.9800 . ?
C46C H46I 0.9800 . ?
N51C C52C 1.301(9) . ?
N51C C56C 1.401(14) . ?
C52C H52C 0.9500 . ?
C52C C53C 1.378(8) . ?
C53C H53C 0.9500 . ?
C53C C54C 1.358(8) . ?
C54C C55C 1.426(13) . ?
C55C H55C 0.9500 . ?
C55C C56C 1.418(14) . ?
C56C H56C 0.9500 . ?
C11A C12A 1.388(7) . ?
C11A C16A 1.407(7) . ?
C11A C17B 1.475(7) . ?
C12A H12A 0.9500 . ?
C12A C13A 1.387(7) . ?
C13A H13A 0.9500 . ?
C13A C14A 1.374(7) . ?
C14A C15A 1.394(7) . ?
C14A C24A 1.492(7) . ?
C15A C16A 1.438(7) . ?
C15A C20A 1.397(7) . ?
C16A C17A 1.411(7) . ?
C17A C18A 1.387(7) . ?
C17A C11B 1.470(7) . ?
C18A H18A 0.9500 . ?
C18A C19A 1.398(7) . ?
C19A H19A 0.9500 . ?
C19A C20A 1.373(7) . ?
C20A C21A 1.494(7) . ?
C21A O22A 1.204(6) . ?
C21A N23A 1.405(7) . ?
N23A C24A 1.363(7) . ?
N23A C31A 1.456(6) . ?
C24A O25A 1.206(6) . ?
C31A C32A 1.386(7) . ?
C31A C36A 1.390(7) . ?
C32A C33A 1.392(7) . ?
C32A C41A 1.504(7) . ?
C33A H33A 0.9500 . ?
C33A C34A 1.381(7) . ?
C34A C35A 1.379(7) . ?
C34A C54A 1.496(8) . ?
C35A H35A 0.9500 . ?
C35A C36A 1.389(7) . ?
C36A C44A 1.516(7) . ?
C41A H41A 1.0000 . ?
C41A C42A 1.513(7) . ?
C41A C43A 1.518(7) . ?
C42A H42A 0.9800 . ?
C42A H42B 0.9800 . ?
C42A H42C 0.9800 . ?
C43A H43A 0.9800 . ?
C43A H43B 0.9800 . ?
C43A H43C 0.9800 . ?
C44A H44A 1.0000 . ?
C44A C45A 1.519(8) . ?
C44A C46A 1.515(8) . ?
C45A H45A 0.9800 . ?
C45A H45B 0.9800 . ?
C45A H45C 0.9800 . ?
C46A H46A 0.9800 . ?
C46A H46B 0.9800 . ?
C46A H46C 0.9800 . ?
N51A C52A 1.321(8) . ?
N51A C56A 1.288(8) . ?
C52A H52A 0.9500 . ?
C52A C53A 1.395(8) . ?
C53A H53A 0.9500 . ?
C53A C54A 1.407(8) . ?
C54A C55A 1.338(7) . ?
C55A H55A 0.9500 . ?
C55A C56A 1.389(8) . ?
C56A H56A 0.9500 . ?
C11B C12B 1.389(7) . ?
C11B C16B 1.415(7) . ?
C12B H12B 0.9500 . ?
C12B C13B 1.390(7) . ?
C13B H13B 0.9500 . ?
C13B C14B 1.375(7) . ?
C14B C15B 1.412(7) . ?
C14B C24B 1.469(7) . ?
C15B C16B 1.438(7) . ?
C15B C20B 1.391(7) . ?
C16B C17B 1.397(7) . ?
C17B C18B 1.376(7) . ?
C18B H18B 0.9500 . ?
C18B C19B 1.404(7) . ?
C19B H19B 0.9500 . ?
C19B C20B 1.369(7) . ?
C20B C21B 1.488(7) . ?
C21B O22B 1.207(6) . ?
C21B N23B 1.391(7) . ?
N23B C24B 1.388(7) . ?
N23B C31B 1.468(7) . ?
C24B O25B 1.226(6) . ?
C31B C32B 1.394(7) . ?
C31B C36B 1.382(7) . ?
C32B C33B 1.385(7) . ?
C32B C41B 1.504(8) . ?
C33B H33B 0.9500 . ?
C33B C34B 1.377(7) . ?
C34B C35B 1.390(7) . ?
C34B C54B 1.488(8) . ?
C35B H35B 0.9500 . ?
C35B C36B 1.397(7) . ?
C36B C44B 1.512(8) . ?
C41B H41B 1.0000 . ?
C41B C42B 1.503(8) . ?
C41B C43B 1.500(8) . ?
C42B H42D 0.9800 . ?
C42B H42E 0.9800 . ?
C42B H42F 0.9800 . ?
C43B H43D 0.9800 . ?
C43B H43E 0.9800 . ?
C43B H43F 0.9800 . ?
C44B H44B 1.0000 . ?
C44B C45B 1.522(7) . ?
C44B C46B 1.516(8) . ?
C45B H45D 0.9800 . ?
C45B H45E 0.9800 . ?
C45B H45F 0.9800 . ?
C46B H46D 0.9800 . ?
C46B H46E 0.9800 . ?
C46B H46F 0.9800 . ?
N51B C52B 1.324(7) . ?
N51B C56B 1.309(7) . ?
C52B H52B 0.9500 . ?
C52B C53B 1.380(8) . ?
C53B H53B 0.9500 . ?
C53B C54B 1.375(7) . ?
C54B C55B 1.379(7) . ?
C55B H55B 0.9500 . ?
C55B C56B 1.384(8) . ?
C56B H56B 0.9500 . ?

loop_
_geom_torsion_atom_site_label_1
_geom_torsion_atom_site_label_2
_geom_torsion_atom_site_label_3
_geom_torsion_atom_site_label_4
_geom_torsion
_geom_torsion_site_symmetry_1
_geom_torsion_site_symmetry_2
_geom_torsion_site_symmetry_3
_geom_torsion_site_symmetry_4
_geom_torsion_publ_flag
C1 C2 C54C C34C -174.6(12) . . . . ?
C1 C2 C54C C53C -14.7(19) . . . . ?
C1 C2 C54C C55C 86(2) . . . . ?
C1 C2 C55C C54C -119.9(12) . . . . ?
C1 C2 C55C C56C 0.8(15) . . . . ?
C1 C2 C56C N51C -45.8(13) . . . . ?
C1 C2 C56C C55C -179(3) . . . . ?
C1 N51C C52C C53C -22.2(15) . . . . ?
C1 N51C C56C C2 40.3(13) . . . . ?
C1 N51C C56C C55C 67(2) . . . . ?
C1 C55C C56C C2 1(2) . . . . ?
C1 C55C C56C N51C -56.1(16) . . . . ?
C2 C1 N51C C52C 26(2) . . . . ?
C2 C1 N51C C56C -77(2) . . . . ?
C2 C1 C55C C54C 53.0(13) . . . . ?
C2 C1 C55C C56C -179(3) . . . . ?
C2 C1 C56C N51C 128.3(12) . . . . ?
C2 C1 C56C C55C 0.7(14) . . . . ?
C2 C54C C55C C1 -45.5(15) . . . . ?
C2 C54C C55C C56C -77(2) . . . . ?
C2 C55C C56C C1 -1(2) . . . . ?
C2 C55C C56C N51C -57(2) . . . . ?
C11C C12C C13C C14C 2.5(7) . . . . ?
C11C C16C C17C C11C -2.3(10) . . . 3_476 ?
C11C C16C C17C C18C -179.1(6) . . . . ?
C11C C17C C18C C19C 179.5(6) 3_476 . . . ?
C12C C11C C16C C15C 0.1(9) . . . . ?
C12C C11C C16C C17C -179.9(6) . . . . ?
C12C C13C C14C C15C 1.6(6) . . . . ?
C12C C13C C14C C24C -173.7(5) . . . . ?
C13C C14C C15C C16C -4.7(8) . . . . ?
C13C C14C C15C C20C 177.9(5) . . . . ?
C13C C14C C24C N23C -179.8(5) . . . . ?
C13C C14C C24C O25C 2.3(8) . . . . ?
C14C C15C C16C C11C 3.8(9) . . . . ?
C14C C15C C16C C17C -176.2(5) . . . . ?
C14C C15C C20C C19C 176.9(6) . . . . ?
C14C C15C C20C C21C -1.0(9) . . . . ?
C15C C14C C24C N23C 4.9(8) . . . . ?
C15C C14C C24C O25C -173.0(6) . . . . ?
C15C C16C C17C C11C 177.6(5) . . . 3_476 ?
C15C C16C C17C C18C 0.8(9) . . . . ?
C15C C20C C21C O22C -172.0(6) . . . . ?
C15C C20C C21C N23C 10.3(8) . . . . ?
C16C C11C C12C C13C -3.3(9) . . . . ?
C16C C15C C20C C19C -0.5(9) . . . . ?
C16C C15C C20C C21C -178.4(5) . . . . ?
C16C C17C C18C C19C -3.7(10) . . . . ?
C17C C11C C12C C13C 174.4(5) 3_476 . . . ?
C17C C11C C16C C15C -177.6(5) 3_476 . . . ?
C17C C11C C16C C17C 2.3(10) 3_476 . . . ?
C17C C18C C19C C20C 4.5(11) . . . . ?
C18C C19C C20C C15C -2.3(10) . . . . ?
C18C C19C C20C C21C 175.6(6) . . . . ?
C19C C20C C21C O22C 10.1(10) . . . . ?
C19C C20C C21C N23C -167.6(6) . . . . ?
C20C C15C C16C C11C -178.8(5) . . . . ?
C20C C15C C16C C17C 1.3(9) . . . . ?
C20C C21C N23C C24C -12.9(9) . . . . ?
C20C C21C N23C C31C 162.7(5) . . . . ?
C21C N23C C24C C14C 5.5(8) . . . . ?
C21C N23C C24C O25C -176.6(6) . . . . ?
C21C N23C C31C C32C 89.3(7) . . . . ?
C21C N23C C31C C36C -90.5(6) . . . . ?
O22C C21C N23C C24C 169.3(6) . . . . ?
O22C C21C N23C C31C -15.1(8) . . . . ?
N23C C31C C32C C33C 179.5(5) . . . . ?
N23C C31C C32C C41C -1.6(8) . . . . ?
N23C C31C C36C C35C -179.4(5) . . . . ?
N23C C31C C36C C44C 0.6(8) . . . . ?
C24C C14C C15C C16C 170.6(5) . . . . ?
C24C C14C C15C C20C -6.8(8) . . . . ?
C24C N23C C31C C32C -94.8(6) . . . . ?
C24C N23C C31C C36C 85.4(6) . . . . ?
C31C N23C C24C C14C -170.0(5) . . . . ?
C31C N23C C24C O25C 7.9(8) . . . . ?
C31C C32C C33C C34C -1.1(9) . . . . ?
C31C C32C C41C C42C 119.3(7) . . . . ?
C31C C32C C41C C43C -115.0(7) . . . . ?
C31C C36C C44C C45C 125.6(6) . . . . ?
C31C C36C C44C C46C -108.5(7) . . . . ?
C32C C31C C36C C35C 0.8(8) . . . . ?
C32C C31C C36C C44C -179.2(6) . . . . ?
C32C C33C C34C C35C 2.7(9) . . . . ?
C32C C33C C34C C54C -178.1(6) . . . . ?
C33C C32C C41C C42C -61.8(8) . . . . ?
C33C C32C C41C C43C 64.0(8) . . . . ?
C33C C34C C35C C36C -2.6(9) . . . . ?
C33C C34C C54C C2 156.1(10) . . . . ?
C33C C34C C54C C53C -1.9(10) . . . . ?
C33C C34C C54C C55C -159.3(10) . . . . ?
C34C C35C C36C C31C 0.9(8) . . . . ?
C34C C35C C36C C44C -179.1(6) . . . . ?
C34C C54C C55C C1 -149.9(8) . . . . ?
C34C C54C C55C C2 -104.4(18) . . . . ?
C34C C54C C55C C56C 178.4(13) . . . . ?
C35C C34C C54C C2 -24.8(12) . . . . ?
C35C C34C C54C C53C 177.2(7) . . . . ?
C35C C34C C54C C55C 19.8(12) . . . . ?
C35C C36C C44C C45C -54.4(8) . . . . ?
C35C C36C C44C C46C 71.5(8) . . . . ?
C36C C31C C32C C33C -0.8(8) . . . . ?
C36C C31C C32C C41C 178.2(5) . . . . ?
C41C C32C C33C C34C 179.9(6) . . . . ?
N51C C1 C2 C54C -8(3) . . . . ?
N51C C1 C2 C55C 68(2) . . . . ?
N51C C1 C2 C56C 69.4(16) . . . . ?
N51C C1 C55C C2 -127(2) . . . . ?
N51C C1 C55C C54C -74.4(15) . . . . ?
N51C C1 C55C C56C 54.0(13) . . . . ?
N51C C1 C56C C2 -128.3(12) . . . . ?
N51C C1 C56C C55C -127.6(12) . . . . ?
N51C C52C C53C C54C 1.7(14) . . . . ?
C52C N51C C56C C1 -93.9(17) . . . . ?
C52C N51C C56C C2 -53.6(13) . . . . ?
C52C N51C C56C C55C -27(2) . . . . ?
C52C C53C C54C C2 17.5(13) . . . . ?
C52C C53C C54C C34C 177.5(7) . . . . ?
C52C C53C C54C C55C -23.7(14) . . . . ?
C53C C54C C55C C1 51.0(12) . . . . ?
C53C C54C C55C C2 96.5(17) . . . . ?
C53C C54C C55C C56C 19(2) . . . . ?
C54C C2 C55C C1 119.9(12) . . . . ?
C54C C2 C55C C56C 120.7(11) . . . . ?
C54C C2 C56C C1 118(2) . . . . ?
C54C C2 C56C N51C 72.1(15) . . . . ?
C54C C2 C56C C55C -60.7(14) . . . . ?
C54C C34C C35C C36C 178.2(6) . . . . ?
C54C C55C C56C C1 62(2) . . . . ?
C54C C55C C56C C2 62.9(17) . . . . ?
C54C C55C C56C N51C 6(3) . . . . ?
C55C C1 C2 C54C -76.0(15) . . . . ?
C55C C1 C2 C56C 1(2) . . . . ?
C55C C1 N51C C52C 57.6(15) . . . . ?
C55C C1 N51C C56C -45.5(15) . . . . ?
C55C C1 C56C C2 -0.7(14) . . . . ?
C55C C1 C56C N51C 127.6(12) . . . . ?
C55C C2 C54C C34C 99.9(18) . . . . ?
C55C C2 C54C C53C -100.2(18) . . . . ?
C55C C2 C56C C1 179(3) . . . . ?
C55C C2 C56C N51C 133(2) . . . . ?
C56C C1 C2 C54C -77(2) . . . . ?
C56C C1 C2 C55C -1(2) . . . . ?
C56C C1 N51C C52C 103.0(17) . . . . ?
C56C C1 C55C C2 179(3) . . . . ?
C56C C1 C55C C54C -128.4(19) . . . . ?
C56C C2 C54C C34C 148.7(9) . . . . ?
C56C C2 C54C C53C -51.4(14) . . . . ?
C56C C2 C54C C55C 48.9(16) . . . . ?
C56C C2 C55C C1 -0.8(15) . . . . ?
C56C C2 C55C C54C -120.7(11) . . . . ?
C56C N51C C52C C53C 23.5(15) . . . . ?
C11A C12A C13A C14A -0.1(9) . . . . ?
C11A C16A C17A C18A 178.2(6) . . . . ?
C11A C16A C17A C11B -1.0(8) . . . . ?
C11A C17B C18B C19B -176.9(5) . . . . ?
C12A C11A C16A C15A -2.8(8) . . . . ?
C12A C11A C16A C17A 177.5(5) . . . . ?
C12A C11A C17B C16B -175.3(5) . . . . ?
C12A C11A C17B C18B 2.8(8) . . . . ?
C12A C13A C14A C15A -2.0(8) . . . . ?
C12A C13A C14A C24A 172.1(6) . . . . ?
C13A C14A C15A C16A 1.6(7) . . . . ?
C13A C14A C15A C20A 180.0(6) . . . . ?
C13A C14A C24A N23A -175.8(5) . . . . ?
C13A C14A C24A O25A 0.7(9) . . . . ?
C14A C15A C16A C11A 0.8(8) . . . . ?
C14A C15A C16A C17A -179.5(5) . . . . ?
C14A C15A C20A C19A -179.8(5) . . . . ?
C14A C15A C20A C21A -1.1(8) . . . . ?
C15A C14A C24A N23A -1.6(8) . . . . ?
C15A C14A C24A O25A 174.9(6) . . . . ?
C15A C16A C17A C18A -1.6(8) . . . . ?
C15A C16A C17A C11B 179.2(5) . . . . ?
C15A C20A C21A O22A 174.4(6) . . . . ?
C15A C20A C21A N23A -7.6(8) . . . . ?
C16A C11A C12A C13A 2.5(9) . . . . ?
C16A C11A C17B C16B 5.2(8) . . . . ?
C16A C11A C17B C18B -176.7(5) . . . . ?
C16A C15A C20A C19A -1.4(9) . . . . ?
C16A C15A C20A C21A 177.3(5) . . . . ?
C16A C17A C18A C19A 0.4(9) . . . . ?
C16A C17A C11B C12B -176.0(6) . . . . ?
C16A C17A C11B C16B 2.9(8) . . . . ?
C17A C18A C19A C20A 0.4(10) . . . . ?
C17A C11B C12B C13B 176.6(6) . . . . ?
C17A C11B C16B C15B 179.5(5) . . . . ?
C17A C11B C16B C17B -0.6(9) . . . . ?
C18A C17A C11B C12B 4.9(9) . . . . ?
C18A C17A C11B C16B -176.3(6) . . . . ?
C18A C19A C20A C15A 0.1(10) . . . . ?
C18A C19A C20A C21A -178.5(6) . . . . ?
C19A C20A C21A O22A -6.9(10) . . . . ?
C19A C20A C21A N23A 171.1(5) . . . . ?
C20A C15A C16A C11A -177.7(5) . . . . ?
C20A C15A C16A C17A 2.1(8) . . . . ?
C20A C21A N23A C24A 12.5(8) . . . . ?
C20A C21A N23A C31A -160.5(5) . . . . ?
C21A N23A C24A C14A -8.1(9) . . . . ?
C21A N23A C24A O25A 175.4(6) . . . . ?
C21A N23A C31A C32A -87.1(6) . . . . ?
C21A N23A C31A C36A 92.7(6) . . . . ?
O22A C21A N23A C24A -169.5(6) . . . . ?
O22A C21A N23A C31A 17.5(9) . . . . ?
N23A C31A C32A C33A 178.3(5) . . . . ?
N23A C31A C32A C41A -0.6(8) . . . . ?
N23A C31A C36A C35A -177.6(5) . . . . ?
N23A C31A C36A C44A -1.0(8) . . . . ?
C24A C14A C15A C16A -172.5(5) . . . . ?
C24A C14A C15A C20A 5.9(8) . . . . ?
C24A N23A C31A C32A 99.4(6) . . . . ?
C24A N23A C31A C36A -80.8(7) . . . . ?
C31A N23A C24A C14A 164.8(5) . . . . ?
C31A N23A C24A O25A -11.7(9) . . . . ?
C31A C32A C33A C34A 0.0(8) . . . . ?
C31A C32A C41A C42A -118.7(6) . . . . ?
C31A C32A C41A C43A 114.8(6) . . . . ?
C31A C36A C44A C45A -113.5(7) . . . . ?
C31A C36A C44A C46A 118.8(7) . . . . ?
C32A C31A C36A C35A 2.2(8) . . . . ?
C32A C31A C36A C44A 178.8(5) . . . . ?
C32A C33A C34A C35A 0.6(8) . . . . ?
C32A C33A C34A C54A -177.6(5) . . . . ?
C33A C32A C41A C42A 62.4(7) . . . . ?
C33A C32A C41A C43A -64.1(7) . . . . ?
C33A C34A C35A C36A 0.2(9) . . . . ?
C33A C34A C54A C53A 146.6(6) . . . . ?
C33A C34A C54A C55A -29.5(9) . . . . ?
C34A C35A C36A C31A -1.5(9) . . . . ?
C34A C35A C36A C44A -178.3(5) . . . . ?
C34A C54A C55A C56A 176.7(6) . . . . ?
C35A C34A C54A C53A -31.5(8) . . . . ?
C35A C34A C54A C55A 152.3(6) . . . . ?
C35A C36A C44A C45A 63.1(7) . . . . ?
C35A C36A C44A C46A -64.7(8) . . . . ?
C36A C31A C32A C33A -1.5(7) . . . . ?
C36A C31A C32A C41A 179.6(5) . . . . ?
C41A C32A C33A C34A 179.0(5) . . . . ?
N51A C52A C53A C54A -1.3(10) . . . . ?
C52A N51A C56A C55A 0.6(11) . . . . ?
C52A C53A C54A C34A -175.6(6) . . . . ?
C52A C53A C54A C55A 0.9(9) . . . . ?
C53A C54A C55A C56A 0.2(9) . . . . ?
C54A C34A C35A C36A 178.3(5) . . . . ?
C54A C55A C56A N51A -1.1(11) . . . . ?
C56A N51A C52A C53A 0.6(10) . . . . ?
C11B C17A C18A C19A 179.5(6) . . . . ?
C11B C12B C13B C14B 2.6(10) . . . . ?
C11B C16B C17B C11A -3.4(8) . . . . ?
C11B C16B C17B C18B 178.5(5) . . . . ?
C12B C11B C16B C15B -1.6(9) . . . . ?
C12B C11B C16B C17B 178.2(6) . . . . ?
C12B C13B C14B C15B 1.1(9) . . . . ?
C12B C13B C14B C24B -175.1(6) . . . . ?
C13B C14B C15B C16B -5.0(8) . . . . ?
C13B C14B C15B C20B 179.2(6) . . . . ?
C13B C14B C24B N23B -179.8(6) . . . . ?
C13B C14B C24B O25B 5.2(9) . . . . ?
C14B C15B C16B C11B 5.2(8) . . . . ?
C14B C15B C16B C17B -174.7(5) . . . . ?
C14B C15B C20B C19B 175.7(5) . . . . ?
C14B C15B C20B C21B -1.5(9) . . . . ?
C15B C14B C24B N23B 3.9(8) . . . . ?
C15B C14B C24B O25B -171.0(6) . . . . ?
C15B C16B C17B C11A 176.4(5) . . . . ?
C15B C16B C17B C18B -1.7(8) . . . . ?
C15B C20B C21B O22B -175.1(6) . . . . ?
C15B C20B C21B N23B 8.0(9) . . . . ?
C16B C11B C12B C13B -2.3(10) . . . . ?
C16B C15B C20B C19B -0.2(9) . . . . ?
C16B C15B C20B C21B -177.4(5) . . . . ?
C16B C17B C18B C19B 1.1(6) . . . . ?
C17B C11A C12A C13A -177.0(6) . . . . ?
C17B C11A C16A C15A 176.7(5) . . . . ?
C17B C11A C16A C17A -3.0(8) . . . . ?
C17B C18B C19B C20B 0.0(7) . . . . ?
C18B C19B C20B C15B -0.4(9) . . . . ?
C18B C19B C20B C21B 176.8(5) . . . . ?
C19B C20B C21B O22B 7.7(10) . . . . ?
C19B C20B C21B N23B -169.2(5) . . . . ?
C20B C15B C16B C11B -178.9(6) . . . . ?
C20B C15B C16B C17B 1.3(9) . . . . ?
C20B C21B N23B C24B -9.0(9) . . . . ?
C20B C21B N23B C31B 160.6(5) . . . . ?
C21B N23B C24B C14B 3.3(9) . . . . ?
C21B N23B C24B O25B 178.4(6) . . . . ?
C21B N23B C31B C32B 90.7(7) . . . . ?
C21B N23B C31B C36B -90.2(6) . . . . ?
O22B C21B N23B C24B 174.0(6) . . . . ?
O22B C21B N23B C31B -16.4(9) . . . . ?
N23B C31B C32B C33B -179.8(5) . . . . ?
N23B C31B C32B C41B 0.1(8) . . . . ?
N23B C31B C36B C35B 179.0(5) . . . . ?
N23B C31B C36B C44B -0.9(8) . . . . ?
C24B C14B C15B C16B 171.3(5) . . . . ?
C24B C14B C15B C20B -4.6(8) . . . . ?
C24B N23B C31B C32B -98.9(6) . . . . ?
C24B N23B C31B C36B 80.3(7) . . . . ?
C31B N23B C24B C14B -166.3(5) . . . . ?
C31B N23B C24B O25B 8.8(8) . . . . ?
C31B C32B C33B C34B 0.0(8) . . . . ?
C31B C32B C41B C42B 83.8(7) . . . . ?
C31B C32B C41B C43B -152.2(6) . . . . ?
C31B C36B C44B C45B 118.7(7) . . . . ?
C31B C36B C44B C46B -115.2(7) . . . . ?
C32B C31B C36B C35B -1.9(9) . . . . ?
C32B C31B C36B C44B 178.1(5) . . . . ?
C32B C33B C34B C35B -0.4(9) . . . . ?
C32B C33B C34B C54B 177.7(5) . . . . ?
C33B C32B C41B C42B -96.3(7) . . . . ?
C33B C32B C41B C43B 27.7(8) . . . . ?
C33B C34B C35B C36B -0.3(9) . . . . ?
C33B C34B C54B C53B -33.7(8) . . . . ?
C33B C34B C54B C55B 146.4(6) . . . . ?
C34B C35B C36B C31B 1.4(9) . . . . ?
C34B C35B C36B C44B -178.6(6) . . . . ?
C34B C54B C55B C56B 178.9(6) . . . . ?
C35B C34B C54B C53B 144.4(6) . . . . ?
C35B C34B C54B C55B -35.5(9) . . . . ?
C35B C36B C44B C45B -61.3(7) . . . . ?
C35B C36B C44B C46B 64.8(7) . . . . ?
C36B C31B C32B C33B 1.2(8) . . . . ?
C36B C31B C32B C41B -178.9(6) . . . . ?
C41B C32B C33B C34B -179.9(6) . . . . ?
N51B C52B C53B C54B -0.2(10) . . . . ?
C52B N51B C56B C55B -2.9(11) . . . . ?
C52B C53B C54B C34B -180.0(6) . . . . ?
C52B C53B C54B C55B 0.0(9) . . . . ?
C53B C54B C55B C56B -1.1(9) . . . . ?
C54B C34B C35B C36B -178.4(6) . . . . ?
C54B C55B C56B N51B 2.8(11) . . . . ?
C56B N51B C52B C53B 1.6(10) . . . . ?
